data_4338394
loop_
_publ_author_name
'Chiang, Linus'
'Savard, Didier'
'Shimazaki, Yuichi'
'Thomas, Fabrice'
'Storr, Tim'

_publ_section_title
;
 Fe(III) Bipyrrolidine Phenoxide Complexes and Their Oxidized Analogues.
;
_journal_issue 11
_journal_name_full 'Inorganic chemistry'
_journal_page_first 5810
_journal_page_last 5819
_journal_paper_doi 10.1021/ic500663x
_journal_volume 53
_journal_year 2014
_chemical_absolute_configuration syn
_chemical_formula_moiety 'C30 H44 Cl4 Fe N3 O'
_chemical_formula_sum 'C30 H44 Cl4 Fe N3 O'
_chemical_formula_weight 660.33
_chemical_name_systematic ?
_space_group_crystal_system orthorhombic
_space_group_IT_number 19
_space_group_name_Hall 'P 2ac 2ab'
_space_group_name_H-M_alt 'P 21 21 21'
_symmetry_space_group_name_Hall 'P 2ac 2ab'
_symmetry_space_group_name_H-M 'P 21 21 21'
_atom_sites_solution_hydrogens geom
_atom_sites_solution_primary direct
_cell_angle_alpha 90
_cell_angle_beta 90
_cell_angle_gamma 90
_cell_formula_units_Z 4
_cell_length_a 9.0064(9)
_cell_length_b 14.6395(15)
_cell_length_c 24.409(2)
_cell_measurement_reflns_used 0
_cell_measurement_temperature 296(2)
_cell_measurement_theta_max 0
_cell_measurement_theta_min 0
_cell_volume 3218.3(5)
_computing_cell_refinement 'Bruker SAINT'
_computing_data_collection 'Bruker APEX2'
_computing_data_reduction 'Bruker SAINT'
_computing_structure_refinement 'SHELXL-2013 (Sheldrick, 2013)'
_diffrn_ambient_temperature 296(2)
_diffrn_measured_fraction_theta_full 0.992
_diffrn_measured_fraction_theta_max 0.991
_diffrn_measurement_device_type 'Bruker APEX-II CCD'
_diffrn_measurement_method '\w scans'
_diffrn_radiation_monochromator graphite
_diffrn_radiation_type 'Mo K\a'
_diffrn_radiation_wavelength 0.71073
_diffrn_reflns_av_R_equivalents 0.0187
_diffrn_reflns_limit_h_max 7
_diffrn_reflns_limit_h_min -10
_diffrn_reflns_limit_k_max 17
_diffrn_reflns_limit_k_min -16
_diffrn_reflns_limit_l_max 28
_diffrn_reflns_limit_l_min -29
_diffrn_reflns_number 12844
_diffrn_reflns_theta_full 25.242
_diffrn_reflns_theta_max 25.400
_diffrn_reflns_theta_min 1.622
_exptl_absorpt_coefficient_mu 0.828
_exptl_absorpt_correction_type none
_exptl_crystal_colour blue
_exptl_crystal_density_diffrn 1.363
_exptl_crystal_description prism
_exptl_crystal_F_000 1388
_exptl_crystal_size_max 0.45
_exptl_crystal_size_mid 0.31
_exptl_crystal_size_min 0.23
_refine_diff_density_max 0.277
_refine_diff_density_min -0.198
_refine_ls_abs_structure_details 'Flack (1983), 3679 Friedel-pairs'
_refine_ls_abs_structure_Flack 0.013(6)
_refine_ls_extinction_method None
_refine_ls_goodness_of_fit_ref 1.055
_refine_ls_hydrogen_treatment mixed
_refine_ls_matrix_type full
_refine_ls_number_parameters 379
_refine_ls_number_reflns 5813
_refine_ls_R_factor_all 0.0361
_refine_ls_R_factor_gt 0.0304
_refine_ls_shift/su_mean 0.000
_refine_ls_structure_factor_coef Fsqd
_refine_ls_weighting_details
;
'w=1/[\s^2^(Fo^2^)+(0.0405P)^2^+4.4315P] where P=(Fo^2^+2Fc^2^)/3'
;
_refine_ls_weighting_scheme calc
_refine_ls_wR_factor_gt 0.0736
_refine_ls_wR_factor_ref 0.0767
_reflns_number_gt 5228
_reflns_number_total 5813
_reflns_threshold_expression I>2.0\s(I)
_cod_data_source_file ic500663x_si_002.cif
_cod_data_source_block SSFeL2Cl2
_cod_depositor_comments
;
The following automatic conversions were performed:

'_exptl_absorpt_correction_type' value 'None' changed to 'none'
according to
/usr/data/users/saulius/crontab/automatic-downloads/rss-feeds/ACS/lib/dictionaries/cif_core.dic
dictionary named 'cif_core.dic' version 2.4.2 from 2011-04-26.

Automatic conversion script
Id: cif_fix_values 2281 2013-09-26 08:29:07Z andrius 

 Adding full bibliography for 4338391--4338394.cif.
;
_cod_original_cell_volume 3218.3(6)
_cod_database_code 4338394

loop_
_symmetry_equiv_pos_as_xyz
'x, y, z'
'-x+1/2, -y, z+1/2'
'-x, y+1/2, -z+1/2'
'x+1/2, -y+1/2, -z'

loop_
_atom_site_label
_atom_site_type_symbol
_atom_site_fract_x
_atom_site_fract_y
_atom_site_fract_z
_atom_site_U_iso_or_equiv
_atom_site_adp_type
_atom_site_occupancy
_atom_site_site_symmetry_order
_atom_site_calc_flag
_atom_site_refinement_flags_posn
_atom_site_refinement_flags_adp
_atom_site_refinement_flags_occupancy
_atom_site_disorder_assembly
_atom_site_disorder_group
Fe1 Fe 0.50675(5) 0.79181(3) 0.32905(2) 0.02970(12) Uani 1 1 d . . . . .
Cl1 Cl 0.40758(12) 0.92294(6) 0.36803(4) 0.0547(3) Uani 1 1 d . . . . .
Cl2 Cl 0.30724(10) 0.69392(6) 0.34008(4) 0.0508(2) Uani 1 1 d . . . . .
Cl3 Cl 0.6577(5) 0.6187(3) 0.03664(12) 0.1125(14) Uani 0.643(7) 1 d . . P A 1
Cl4 Cl 0.9379(3) 0.6274(3) 0.0882(3) 0.189(4) Uani 0.643(7) 1 d . . P A 1
Cl5 Cl 0.8134(19) 0.5906(5) 0.0382(3) 0.219(10) Uani 0.357(7) 1 d . . P A 2
Cl6 Cl 0.8720(8) 0.6897(4) 0.1336(2) 0.116(3) Uani 0.357(7) 1 d . . P A 2
O1 O 0.4634(2) 0.81463(14) 0.25514(8) 0.0352(5) Uani 1 1 d . . . . .
N1 N 0.7231(3) 0.86335(18) 0.31384(9) 0.0322(6) Uani 1 1 d . . . . .
N2 N 0.6659(3) 0.67496(17) 0.31648(10) 0.0360(6) Uani 1 1 d . . . . .
N3 N 0.5831(3) 0.74468(18) 0.41388(11) 0.0380(7) Uani 1 1 d . . . . .
C1 C 0.5282(4) 0.85218(19) 0.21123(11) 0.0305(7) Uani 1 1 d . . . . .
C2 C 0.4750(4) 0.8330(2) 0.15729(12) 0.0341(7) Uani 1 1 d . . . . .
C3 C 0.5553(4) 0.8687(2) 0.11416(12) 0.0397(8) Uani 1 1 d . . . . .
H3 H 0.5213 0.8568 0.0789 0.048 Uiso 1 1 calc R U . . .
C4 C 0.6833(4) 0.9214(2) 0.11939(12) 0.0379(8) Uani 1 1 d . . . . .
C5 C 0.7269(4) 0.9436(2) 0.17255(12) 0.0352(7) Uani 1 1 d . . . . .
H5 H 0.8093 0.9809 0.1779 0.042 Uiso 1 1 calc R U . . .
C6 C 0.6490(4) 0.9107(2) 0.21787(11) 0.0309(7) Uani 1 1 d . . . . .
C7 C 0.5696(4) 0.7910(3) 0.46136(13) 0.0496(9) Uani 1 1 d . . . . .
H7 H 0.5274 0.8490 0.4608 0.060 Uiso 1 1 calc R U . . .
C8 C 0.6167(6) 0.7550(4) 0.51098(15) 0.0663(13) Uani 1 1 d . . . . .
H8 H 0.6061 0.7886 0.5431 0.080 Uiso 1 1 calc R U . . .
C9 C 0.6782(5) 0.6708(4) 0.51229(16) 0.0699(14) Uani 1 1 d . . . . .
H9 H 0.7119 0.6462 0.5451 0.084 Uiso 1 1 calc R U . . .
C10 C 0.6902(5) 0.6221(3) 0.46430(16) 0.0596(11) Uani 1 1 d . . . . .
H10 H 0.7317 0.5639 0.4645 0.072 Uiso 1 1 calc R U . . .
C11 C 0.6401(4) 0.6601(2) 0.41565(13) 0.0421(8) Uani 1 1 d . . . . .
C12 C 0.6932(4) 0.9407(2) 0.27456(12) 0.0353(7) Uani 1 1 d . . . . .
H12A H 0.6147 0.9786 0.2895 0.042 Uiso 1 1 calc R U . . .
H12B H 0.7818 0.9781 0.2719 0.042 Uiso 1 1 calc R U . . .
C13 C 0.6443(5) 0.6096(2) 0.36251(14) 0.0464(9) Uani 1 1 d . . . . .
H13A H 0.7250 0.5657 0.3630 0.056 Uiso 1 1 calc R U . . .
H13B H 0.5521 0.5765 0.3574 0.056 Uiso 1 1 calc R U . . .
C14 C 0.3309(4) 0.7797(2) 0.14833(13) 0.0413(8) Uani 1 1 d . . . . .
C16 C 0.8059(8) 0.8723(3) 0.0317(2) 0.097(2) Uani 1 1 d . . . . .
H16A H 0.8589 0.8929 -0.0001 0.146 Uiso 1 1 calc R U . . .
H16B H 0.7159 0.8425 0.0205 0.146 Uiso 1 1 calc R U . . .
H16C H 0.8665 0.8301 0.0518 0.146 Uiso 1 1 calc R U . . .
C17 C 0.6700(5) 1.0217(3) 0.03612(15) 0.0645(12) Uani 1 1 d . . . . .
H17A H 0.7222 1.0421 0.0041 0.097 Uiso 1 1 calc R U . . .
H17B H 0.6470 1.0732 0.0589 0.097 Uiso 1 1 calc R U . . .
H17C H 0.5798 0.9918 0.0253 0.097 Uiso 1 1 calc R U . . .
C18 C 0.9118(5) 1.0030(3) 0.08275(15) 0.0557(10) Uani 1 1 d . . . . .
H18A H 0.9627 1.0202 0.0498 0.084 Uiso 1 1 calc R U . . .
H18B H 0.9737 0.9629 0.1039 0.084 Uiso 1 1 calc R U . . .
H18C H 0.8897 1.0567 0.1038 0.084 Uiso 1 1 calc R U . . .
C19 C 0.2037(4) 0.8288(3) 0.17739(18) 0.0610(11) Uani 1 1 d . . . . .
H19A H 0.1921 0.8888 0.1622 0.092 Uiso 1 1 calc R U . . .
H19B H 0.2256 0.8336 0.2158 0.092 Uiso 1 1 calc R U . . .
H19C H 0.1134 0.7949 0.1725 0.092 Uiso 1 1 calc R U . . .
C20 C 0.3409(5) 0.6819(3) 0.17033(19) 0.0644(11) Uani 1 1 d . . . . .
H20A H 0.2516 0.6493 0.1613 0.097 Uiso 1 1 calc R U . . .
H20B H 0.3527 0.6834 0.2094 0.097 Uiso 1 1 calc R U . . .
H20C H 0.4246 0.6516 0.1541 0.097 Uiso 1 1 calc R U . . .
C21 C 0.2892(6) 0.7748(4) 0.08768(15) 0.0828(17) Uani 1 1 d . . . . .
H21A H 0.2813 0.8356 0.0731 0.124 Uiso 1 1 calc R U . . .
H21B H 0.1957 0.7440 0.0838 0.124 Uiso 1 1 calc R U . . .
H21C H 0.3644 0.7419 0.0680 0.124 Uiso 1 1 calc R U . . .
C22 C 0.7994(4) 0.9025(3) 0.36317(13) 0.0477(9) Uani 1 1 d . . . . .
H22A H 0.7827 0.8641 0.3950 0.057 Uiso 1 1 calc R U . . .
H22B H 0.7620 0.9633 0.3710 0.057 Uiso 1 1 calc R U . . .
C23 C 0.9636(5) 0.9062(5) 0.3492(2) 0.0952(18) Uani 1 1 d . . . . .
H23A H 0.9937 0.9685 0.3415 0.114 Uiso 1 1 calc R U . . .
H23B H 1.0225 0.8834 0.3796 0.114 Uiso 1 1 calc R U . . .
C24 C 0.9845(5) 0.8470(3) 0.29955(18) 0.0673(12) Uani 1 1 d . . . . .
H24A H 1.0613 0.8019 0.3060 0.081 Uiso 1 1 calc R U . . .
H24B H 1.0126 0.8838 0.2681 0.081 Uiso 1 1 calc R U . . .
C25 C 0.8351(4) 0.8005(2) 0.28953(13) 0.0415(8) Uani 1 1 d . . . . .
H25 H 0.8177 0.7951 0.2500 0.050 Uiso 1 1 calc R U . . .
C26 C 0.8239(4) 0.7062(2) 0.31603(12) 0.0402(7) Uani 1 1 d . . . . .
H26 H 0.8614 0.7092 0.3537 0.048 Uiso 1 1 calc R U . . .
C27 C 0.9105(5) 0.6330(3) 0.28385(17) 0.0648(12) Uani 1 1 d . . . . .
H27A H 0.9782 0.6614 0.2581 0.078 Uiso 1 1 calc R U . . .
H27B H 0.9672 0.5947 0.3086 0.078 Uiso 1 1 calc R U . . .
C28 C 0.7952(6) 0.5771(4) 0.25389(19) 0.0800(15) Uani 1 1 d . . . . .
H28A H 0.7911 0.5155 0.2685 0.096 Uiso 1 1 calc R U . . .
H28B H 0.8183 0.5738 0.2151 0.096 Uiso 1 1 calc R U . . .
C29 C 0.7680(5) 0.9543(2) 0.06815(13) 0.0457(9) Uani 1 1 d . . . . .
C30 C 0.6484(5) 0.6259(3) 0.26288(15) 0.0533(10) Uani 1 1 d . . . . .
H30A H 0.6292 0.6689 0.2335 0.064 Uiso 1 1 calc R U . . .
H30B H 0.5672 0.5825 0.2646 0.064 Uiso 1 1 calc R U . . .
C31 C 0.7461(6) 0.6350(4) 0.0961(2) 0.0847(15) Uani 1 1 d . . . . .
H31B H 0.7134 0.5894 0.1223 0.12(2) Uiso 1 1 calc R . . A 1
H31A H 0.7207 0.6947 0.1105 0.11(2) Uiso 1 1 calc R . . A 1

loop_
_atom_site_aniso_label
_atom_site_aniso_U_11
_atom_site_aniso_U_22
_atom_site_aniso_U_33
_atom_site_aniso_U_23
_atom_site_aniso_U_13
_atom_site_aniso_U_12
Fe1 0.0301(2) 0.0315(2) 0.02750(19) 0.00295(16) 0.0007(2) 0.0021(2)
Cl1 0.0656(6) 0.0427(5) 0.0558(5) -0.0014(4) 0.0181(5) 0.0150(5)
Cl2 0.0394(5) 0.0535(5) 0.0595(5) 0.0182(4) -0.0042(4) -0.0113(4)
Cl3 0.142(3) 0.129(2) 0.0664(15) 0.0174(14) -0.0148(17) -0.029(2)
Cl4 0.0661(16) 0.162(4) 0.340(9) 0.099(6) -0.020(3) -0.015(2)
Cl5 0.45(3) 0.113(4) 0.093(4) -0.031(3) 0.117(9) -0.065(8)
Cl6 0.145(6) 0.110(4) 0.094(3) 0.023(3) -0.034(3) -0.055(4)
O1 0.0353(13) 0.0415(12) 0.0288(10) 0.0071(9) -0.0023(9) -0.0060(10)
N1 0.0321(14) 0.0384(14) 0.0262(12) 0.0012(11) -0.0035(11) -0.0026(12)
N2 0.0429(16) 0.0339(14) 0.0312(13) -0.0001(10) -0.0022(12) 0.0087(12)
N3 0.0388(17) 0.0444(16) 0.0310(14) 0.0042(11) -0.0021(13) -0.0022(13)
C1 0.0344(19) 0.0293(14) 0.0278(13) 0.0005(11) 0.0026(14) 0.0035(14)
C2 0.0377(19) 0.0326(14) 0.0319(15) -0.0014(12) -0.0033(14) 0.0015(14)
C3 0.051(2) 0.0436(19) 0.0242(14) -0.0040(13) -0.0003(15) 0.0014(16)
C4 0.044(2) 0.0354(17) 0.0339(16) 0.0033(14) 0.0069(16) 0.0015(16)
C5 0.0381(17) 0.0312(15) 0.0362(15) 0.0029(14) 0.0008(16) -0.0029(13)
C6 0.0355(18) 0.0271(15) 0.0300(15) 0.0034(12) -0.0023(14) 0.0012(14)
C7 0.054(2) 0.059(2) 0.0365(17) -0.0021(17) 0.0042(16) -0.006(2)
C8 0.074(3) 0.093(3) 0.032(2) -0.001(2) -0.004(2) -0.015(3)
C9 0.057(3) 0.111(4) 0.041(2) 0.028(2) -0.010(2) -0.007(3)
C10 0.051(2) 0.073(3) 0.054(2) 0.029(2) -0.002(2) 0.007(2)
C11 0.037(2) 0.049(2) 0.0409(18) 0.0164(16) -0.0048(16) -0.0007(16)
C12 0.0398(19) 0.0325(17) 0.0336(16) -0.0009(13) -0.0024(15) -0.0058(15)
C13 0.053(2) 0.0361(18) 0.050(2) 0.0084(15) -0.0022(18) 0.0077(17)
C14 0.0407(19) 0.049(2) 0.0343(15) -0.0033(15) -0.0053(15) -0.0074(17)
C16 0.145(5) 0.068(3) 0.080(3) -0.019(3) 0.074(4) -0.013(3)
C17 0.066(3) 0.085(3) 0.043(2) 0.020(2) 0.000(2) -0.014(2)
C18 0.051(2) 0.067(3) 0.050(2) 0.0146(19) 0.014(2) 0.001(2)
C19 0.041(2) 0.073(3) 0.069(3) -0.009(2) -0.009(2) -0.001(2)
C20 0.059(3) 0.046(2) 0.088(3) -0.003(2) -0.017(2) -0.0127(19)
C21 0.076(3) 0.132(5) 0.041(2) -0.009(3) -0.010(2) -0.042(3)
C22 0.050(2) 0.060(2) 0.0334(17) 0.0047(16) -0.0096(17) -0.0173(18)
C23 0.050(3) 0.159(5) 0.076(3) 0.003(3) -0.013(3) -0.040(3)
C24 0.034(2) 0.082(3) 0.086(3) 0.028(2) 0.009(2) 0.002(2)
C25 0.0328(17) 0.055(2) 0.0366(16) 0.0096(16) 0.0059(14) 0.0115(18)
C26 0.0354(17) 0.0512(19) 0.0341(15) 0.0049(15) 0.0005(14) 0.0118(17)
C27 0.062(3) 0.074(3) 0.059(2) 0.006(2) 0.009(2) 0.039(3)
C28 0.097(4) 0.078(3) 0.064(3) -0.019(2) 0.000(3) 0.044(3)
C29 0.057(2) 0.045(2) 0.0352(16) 0.0007(15) 0.0151(17) -0.0011(18)
C30 0.070(3) 0.044(2) 0.046(2) -0.0114(17) -0.011(2) 0.014(2)
C31 0.085(4) 0.075(4) 0.094(3) 0.007(3) -0.004(3) -0.023(3)

loop_
_atom_type_symbol
_atom_type_description
_atom_type_scat_dispersion_real
_atom_type_scat_dispersion_imag
_atom_type_scat_source
C C 0.0033 0.0016 'International Tables Vol C Tables 4.2.6.8 and 6.1.1.4'
H H 0.0000 0.0000 'International Tables Vol C Tables 4.2.6.8 and 6.1.1.4'
N N 0.0061 0.0033 'International Tables Vol C Tables 4.2.6.8 and 6.1.1.4'
O O 0.0106 0.0060 'International Tables Vol C Tables 4.2.6.8 and 6.1.1.4'
Cl Cl 0.1484 0.1585 'International Tables Vol C Tables 4.2.6.8 and 6.1.1.4'
Fe Fe 0.3463 0.8444 'International Tables Vol C Tables 4.2.6.8 and 6.1.1.4'

loop_
_geom_angle_atom_site_label_1
_geom_angle_atom_site_label_2
_geom_angle_atom_site_label_3
_geom_angle
O1 Fe1 N1 86.46(9)
O1 Fe1 N2 97.85(9)
N1 Fe1 N2 77.24(10)
O1 Fe1 N3 170.56(10)
N1 Fe1 N3 91.68(9)
N2 Fe1 N3 72.72(9)
O1 Fe1 Cl2 93.49(7)
N1 Fe1 Cl2 169.40(7)
N2 Fe1 Cl2 92.28(8)
N3 Fe1 Cl2 86.64(7)
O1 Fe1 Cl1 99.61(7)
N1 Fe1 Cl1 90.92(7)
N2 Fe1 Cl1 158.21(8)
N3 Fe1 Cl1 89.66(7)
Cl2 Fe1 Cl1 99.54(4)
C1 O1 Fe1 138.8(2)
C25 N1 C22 104.3(3)
C25 N1 C12 109.4(2)
C22 N1 C12 107.7(2)
C25 N1 Fe1 111.4(2)
C22 N1 Fe1 116.31(19)
C12 N1 Fe1 107.48(19)
C13 N2 C26 109.1(3)
C13 N2 C30 109.7(3)
C26 N2 C30 103.9(3)
C13 N2 Fe1 107.6(2)
C26 N2 Fe1 111.97(19)
C30 N2 Fe1 114.5(2)
C11 N3 C7 118.1(3)
C11 N3 Fe1 115.0(2)
C7 N3 Fe1 126.8(2)
O1 C1 C6 120.0(2)
O1 C1 C2 120.7(3)
C6 C1 C2 119.3(3)
C3 C2 C1 116.9(3)
C3 C2 C14 121.9(3)
C1 C2 C14 121.1(3)
C2 C3 C4 125.0(3)
C3 C4 C5 116.6(3)
C3 C4 C29 120.5(3)
C5 C4 C29 122.9(3)
C4 C5 C6 121.1(3)
C1 C6 C5 120.8(3)
C1 C6 C12 119.5(3)
C5 C6 C12 119.7(3)
N3 C7 C8 122.1(4)
C9 C8 C7 119.5(4)
C8 C9 C10 119.0(4)
C9 C10 C11 119.7(4)
N3 C11 C10 121.5(3)
N3 C11 C13 116.0(3)
C10 C11 C13 122.4(3)
C6 C12 N1 114.4(2)
N2 C13 C11 109.9(3)
C19 C14 C21 106.7(4)
C19 C14 C2 109.2(3)
C21 C14 C2 111.7(3)
C19 C14 C20 108.8(3)
C21 C14 C20 108.1(4)
C2 C14 C20 112.1(3)
N1 C22 C23 106.2(3)
C24 C23 C22 106.4(4)
C23 C24 C25 106.0(3)
N1 C25 C26 110.2(3)
N1 C25 C24 104.9(3)
C26 C25 C24 113.2(3)
N2 C26 C25 110.0(3)
N2 C26 C27 105.8(3)
C25 C26 C27 112.3(3)
C28 C27 C26 106.0(4)
C27 C28 C30 105.9(3)
C18 C29 C16 108.3(4)
C18 C29 C17 107.9(3)
C16 C29 C17 109.6(4)
C18 C29 C4 112.2(3)
C16 C29 C4 109.6(3)
C17 C29 C4 109.2(3)
N2 C30 C28 105.1(3)
Cl6 C31 Cl5 114.0(6)
Cl3 C31 Cl4 111.6(4)

loop_
_geom_bond_atom_site_label_1
_geom_bond_atom_site_label_2
_geom_bond_distance
Fe1 O1 1.8757(19)
Fe1 N1 2.243(3)
Fe1 N2 2.253(3)
Fe1 N3 2.289(3)
Fe1 Cl2 2.3140(10)
Fe1 Cl1 2.3214(10)
Cl3 C31 1.672(6)
Cl4 C31 1.742(7)
Cl5 C31 1.668(8)
Cl6 C31 1.664(7)
O1 C1 1.338(3)
N1 C25 1.489(4)
N1 C22 1.500(4)
N1 C12 1.508(4)
N2 C13 1.488(4)
N2 C26 1.494(4)
N2 C30 1.501(4)
N3 C11 1.340(4)
N3 C7 1.348(4)
C1 C6 1.394(5)
C1 C2 1.429(4)
C2 C3 1.380(4)
C2 C14 1.531(5)
C3 C4 1.393(5)
C4 C5 1.394(4)
C4 C29 1.542(4)
C5 C6 1.396(4)
C6 C12 1.505(4)
C7 C8 1.387(5)
C8 C9 1.351(7)
C9 C10 1.376(6)
C10 C11 1.387(5)
C11 C13 1.494(5)
C14 C19 1.527(6)
C14 C21 1.529(5)
C14 C20 1.532(5)
C16 C29 1.533(5)
C17 C29 1.537(6)
C18 C29 1.520(6)
C22 C23 1.519(6)
C23 C24 1.502(7)
C24 C25 1.528(6)
C25 C26 1.527(5)
C26 C27 1.541(5)
C27 C28 1.511(7)
C28 C30 1.518(6)
